data_7212677
loop_
_publ_author_name
'Melegari, Monica'
'Massera, Chiara'
'Ugozzoli, Franco'
'Dalcanale, Enrico'

_publ_section_title
;
 Tetraphosphonate cavitands: interplay between metal coordination and
 H-bonding in the formation of dimeric capsules
;
_journal_issue 7
_journal_name_full CrystEngComm
_journal_page_first 2057
_journal_paper_doi 10.1039/c003426f
_journal_volume 12
_journal_year 2010
_chemical_formula_sum 'C82 H109 Cl4 F15 O40 P8 Zn2'
_chemical_formula_weight 2539.99
_chemical_name_systematic
;
?
;
_space_group_IT_number 2
_symmetry_cell_setting triclinic
_symmetry_space_group_name_Hall '-P 1'
_symmetry_space_group_name_H-M 'P -1'
_atom_sites_solution_hydrogens geom
_atom_sites_solution_primary direct
_atom_sites_solution_secondary difmap
_audit_creation_method SHELXL-97
_cell_angle_alpha 78.8100(10)
_cell_angle_beta 83.7300(10)
_cell_angle_gamma 70.8910(10)
_cell_formula_units_Z 2
_cell_length_a 12.7839(7)
_cell_length_b 18.1535(10)
_cell_length_c 26.2766(14)
_cell_measurement_reflns_used 3691
_cell_measurement_temperature 173(2)
_cell_measurement_theta_max 28.00
_cell_measurement_theta_min 0.79
_cell_volume 5645.6(5)
_computing_data_collection SMART
_computing_data_reduction 'SAINT (Bruker, 1998)'
_computing_structure_refinement 'SHELXL-97 (Sheldrick, 1997)'
_computing_structure_solution 'SIR97 (Giacovazzo et al., 1999)'
_diffrn_ambient_temperature 173(2)
_diffrn_detector_area_resol_mean '8.192 pixels/mm'
_diffrn_measured_fraction_theta_full 0.985
_diffrn_measured_fraction_theta_max 0.985
_diffrn_measurement_device_type 'BRUKER AXS SMART 1000'
_diffrn_measurement_method omega-scan
_diffrn_radiation_monochromator graphite
_diffrn_radiation_source 'fine-focus sealed tube'
_diffrn_radiation_type MoK\a
_diffrn_radiation_wavelength 0.71069
_diffrn_reflns_av_R_equivalents 0.0304
_diffrn_reflns_av_sigmaI/netI 0.0529
_diffrn_reflns_limit_h_max 16
_diffrn_reflns_limit_h_min -16
_diffrn_reflns_limit_k_max 23
_diffrn_reflns_limit_k_min -23
_diffrn_reflns_limit_l_max 34
_diffrn_reflns_limit_l_min -34
_diffrn_reflns_number 71418
_diffrn_reflns_theta_full 28.00
_diffrn_reflns_theta_max 28.00
_diffrn_reflns_theta_min 0.79
_diffrn_standards_decay_% 0
_diffrn_standards_interval_count 0
_diffrn_standards_interval_time 0
_diffrn_standards_number 0
_exptl_absorpt_coefficient_mu 0.737
_exptl_absorpt_correction_T_max 1.000000
_exptl_absorpt_correction_T_min 0.794958
_exptl_absorpt_correction_type multi-scan
_exptl_absorpt_process_details 'Bruker AXS SADABS'
_exptl_crystal_colour colourless
_exptl_crystal_density_diffrn 1.526
_exptl_crystal_density_method 'not measured'
_exptl_crystal_description prismatic
_exptl_crystal_F_000 2608
_exptl_crystal_size_max 0.19
_exptl_crystal_size_mid 0.12
_exptl_crystal_size_min 0.10
_refine_diff_density_max 1.833
_refine_diff_density_min -0.955
_refine_diff_density_rms 0.080
_refine_ls_extinction_method none
_refine_ls_goodness_of_fit_ref 0.998
_refine_ls_hydrogen_treatment constr
_refine_ls_matrix_type full
_refine_ls_number_parameters 1209
_refine_ls_number_reflns 26852
_refine_ls_number_restraints 1
_refine_ls_restrained_S_all 0.998
_refine_ls_R_factor_all 0.0762
_refine_ls_R_factor_gt 0.0516
_refine_ls_shift/su_max 0.001
_refine_ls_shift/su_mean 0.000
_refine_ls_structure_factor_coef Fsqd
_refine_ls_weighting_details 'calc w=1/[\s^2^(Fo^2^)+(0.0857P)^2^+0.0000P] where P=(Fo^2^+2Fc^2^)/3'
_refine_ls_weighting_scheme calc
_refine_ls_wR_factor_gt 0.1460
_refine_ls_wR_factor_ref 0.1537
_reflns_number_gt 17102
_reflns_number_total 26852
_reflns_threshold_expression >2sigma(I)
_cod_data_source_file c003426f.txt
_cod_data_source_block tpozn
_cod_original_sg_symbol_H-M P-1
_cod_database_code 7212677

loop_
_symmetry_equiv_pos_as_xyz
'x, y, z'
'-x, -y, -z'

loop_
_atom_site_label
_atom_site_type_symbol
_atom_site_fract_x
_atom_site_fract_y
_atom_site_fract_z
_atom_site_U_iso_or_equiv
_atom_site_adp_type
_atom_site_occupancy
_atom_site_symmetry_multiplicity
_atom_site_calc_flag
_atom_site_refinement_flags
Zn1 Zn 0.49565(3) 0.24776(2) 0.747886(13) 0.03363(9) Uani 1 1 d .
O1W O 0.43594(19) 0.22928(16) 0.68376(9) 0.0505(6) Uani 1 1 d .
O2W O 0.5591(2) 0.26842(15) 0.81198(10) 0.0604(7) Uani 1 1 d .
O3W O 0.65795(17) 0.21501(13) 0.71182(8) 0.0425(5) Uani 1 1 d .
O4W O 0.33834(19) 0.28242(14) 0.78515(8) 0.0462(5) Uani 1 1 d .
O5W O 0.5214(2) 0.13025(14) 0.78528(9) 0.0522(6) Uani 1 1 d .
O6W O 0.4752(2) 0.36443(13) 0.70883(9) 0.0512(6) Uani 1 1 d .
Zn2 Zn 0.26473(4) 0.81588(2) 0.823857(14) 0.04762(12) Uani 1 1 d .
Cl1 Cl 0.20074(9) 0.75569(6) 0.89739(4) 0.0688(3) Uani 1 1 d .
Cl2 Cl 0.40610(8) 0.72706(5) 0.78623(4) 0.0600(3) Uani 1 1 d .
Cl3 Cl 0.12238(9) 0.86648(9) 0.76814(4) 0.0967(5) Uani 1 1 d .
Cl4 Cl 0.32599(15) 0.91228(7) 0.83836(5) 0.0994(5) Uani 1 1 d .
P1A P -0.06572(6) 0.31984(4) 0.66690(3) 0.02926(16) Uani 1 1 d .
O1A O -0.07887(15) 0.25129(11) 0.64065(7) 0.0308(4) Uani 1 1 d .
O2A O -0.09217(15) 0.39745(11) 0.62365(8) 0.0329(4) Uani 1 1 d .
O3A O 0.04446(15) 0.29873(12) 0.68791(7) 0.0338(4) Uani 1 1 d .
P1B P 0.29391(6) 0.51159(4) 0.58966(3) 0.03003(16) Uani 1 1 d .
O1B O 0.17351(16) 0.53619(11) 0.56745(8) 0.0332(4) Uani 1 1 d .
O2B O 0.38125(16) 0.49300(11) 0.54203(7) 0.0318(4) Uani 1 1 d .
O3B O 0.31266(17) 0.44689(12) 0.63418(8) 0.0367(5) Uani 1 1 d .
P1C P 0.68423(6) 0.16811(4) 0.56843(3) 0.02982(16) Uani 1 1 d .
O1C O 0.66510(15) 0.24699(11) 0.52626(8) 0.0317(4) Uani 1 1 d .
O2C O 0.66718(15) 0.10396(11) 0.54010(8) 0.0306(4) Uani 1 1 d .
O3C O 0.61425(18) 0.18033(13) 0.61632(8) 0.0403(5) Uani 1 1 d .
P1D P 0.32085(6) -0.02159(4) 0.64444(3) 0.03173(17) Uani 1 1 d .
O1D O 0.40331(15) -0.03473(11) 0.59506(7) 0.0313(4) Uani 1 1 d .
O2D O 0.19950(15) 0.00344(11) 0.62395(7) 0.0311(4) Uani 1 1 d .
O3D O 0.33514(17) 0.03665(13) 0.67257(8) 0.0401(5) Uani 1 1 d .
P1E P 0.29922(6) 0.36021(5) 0.91856(3) 0.03290(17) Uani 1 1 d .
O1E O 0.30903(16) 0.28402(12) 0.96158(8) 0.0361(5) Uani 1 1 d .
O2E O 0.32402(15) 0.42315(12) 0.94573(8) 0.0329(4) Uani 1 1 d .
O3E O 0.36905(18) 0.34309(13) 0.87151(8) 0.0419(5) Uani 1 1 d .
P1F P 0.70758(7) 0.51330(5) 0.84800(3) 0.03528(18) Uani 1 1 d .
O1F O 0.61884(17) 0.53513(11) 0.89410(8) 0.0363(5) Uani 1 1 d .
O2F O 0.82613(17) 0.47973(12) 0.87182(8) 0.0368(5) Uani 1 1 d .
O3F O 0.68795(18) 0.45719(12) 0.81921(8) 0.0405(5) Uani 1 1 d .
P1G P 1.06190(6) 0.15197(6) 0.84229(3) 0.0404(2) Uani 1 1 d .
O1G O 1.08122(16) 0.22009(14) 0.86700(8) 0.0409(5) Uani 1 1 d .
O2G O 1.07486(16) 0.07758(13) 0.88792(8) 0.0413(5) Uani 1 1 d .
O3G O 0.95436(17) 0.17752(14) 0.81795(8) 0.0426(5) Uani 1 1 d .
P1H P 0.66448(7) 0.00038(5) 0.90960(3) 0.03511(18) Uani 1 1 d .
O1H O 0.77939(18) -0.03498(12) 0.93735(8) 0.0398(5) Uani 1 1 d .
O2H O 0.56984(18) 0.02648(12) 0.95310(8) 0.0379(5) Uani 1 1 d .
O3H O 0.66430(17) 0.06409(12) 0.86564(8) 0.0389(5) Uani 1 1 d .
C1A C 0.1041(2) 0.18673(16) 0.52997(10) 0.0277(6) Uani 1 1 d .
H1A H 0.1171 0.2061 0.4952 0.038(3) Uiso 1 1 calc R
C2A C 0.0253(2) 0.23522(16) 0.55921(11) 0.0275(6) Uani 1 1 d .
C3A C 0.0083(2) 0.20529(16) 0.61107(10) 0.0267(6) Uani 1 1 d .
C4A C 0.0643(2) 0.12876(17) 0.63433(10) 0.0275(6) Uani 1 1 d .
C5A C 0.1433(2) 0.08281(16) 0.60251(11) 0.0276(6) Uani 1 1 d .
C6A C 0.1651(2) 0.10940(16) 0.55057(11) 0.0270(6) Uani 1 1 d .
C7A C 0.0375(3) 0.09721(18) 0.69010(11) 0.0380(7) Uani 1 1 d .
H7A1 H 0.0313 0.1360 0.7114 0.091(2) Uiso 1 1 calc R
H7A2 H 0.0956 0.0496 0.7020 0.091(2) Uiso 1 1 calc R
H7A3 H -0.0313 0.0860 0.6923 0.091(2) Uiso 1 1 calc R
C8A C -0.0384(2) 0.31898(17) 0.53497(11) 0.0324(6) Uani 1 1 d .
H8A1 H -0.0420 0.3215 0.4980 0.051(2) Uiso 1 1 calc R
H8A2 H -0.1136 0.3330 0.5500 0.051(2) Uiso 1 1 calc R
C9A C -0.1843(3) 0.3397(2) 0.71006(13) 0.0419(8) Uani 1 1 d .
H9A1 H -0.1763 0.2959 0.7381 0.091(2) Uiso 1 1 calc R
H9A2 H -0.2491 0.3473 0.6918 0.091(2) Uiso 1 1 calc R
H9A3 H -0.1919 0.3867 0.7237 0.091(2) Uiso 1 1 calc R
C1B C 0.0966(2) 0.39589(16) 0.50806(10) 0.0299(6) Uani 1 1 d .
H1B H 0.1142 0.3731 0.4782 0.038(3) Uiso 1 1 calc R
C2B C 0.1516(2) 0.44700(16) 0.51561(11) 0.0296(6) Uani 1 1 d .
C3B C 0.1231(2) 0.47998(16) 0.56048(11) 0.0298(6) Uani 1 1 d .
C4B C 0.0415(2) 0.46637(16) 0.59689(11) 0.0311(6) Uani 1 1 d .
C5B C -0.0079(2) 0.41309(16) 0.58781(11) 0.0298(6) Uani 1 1 d .
C6B C 0.0159(2) 0.37736(16) 0.54365(11) 0.0296(6) Uani 1 1 d .
C7B C 0.0038(3) 0.51083(19) 0.64203(12) 0.0405(7) Uani 1 1 d .
H7B1 H -0.0748 0.5366 0.6415 0.091(2) Uiso 1 1 calc R
H7B2 H 0.0411 0.5497 0.6392 0.091(2) Uiso 1 1 calc R
H7B3 H 0.0213 0.4744 0.6740 0.091(2) Uiso 1 1 calc R
C8B C 0.2387(2) 0.46502(17) 0.47636(10) 0.0311(6) Uani 1 1 d .
H8B1 H 0.2384 0.5187 0.4759 0.051(2) Uiso 1 1 calc R
H8B2 H 0.2214 0.4614 0.4421 0.051(2) Uiso 1 1 calc R
C9B C 0.3008(3) 0.60410(18) 0.59786(14) 0.0430(8) Uani 1 1 d .
H9B1 H 0.2490 0.6231 0.6253 0.091(2) Uiso 1 1 calc R
H9B2 H 0.2827 0.6411 0.5662 0.091(2) Uiso 1 1 calc R
H9B3 H 0.3744 0.5983 0.6065 0.091(2) Uiso 1 1 calc R
C1C C 0.3944(2) 0.33798(17) 0.46827(10) 0.0295(6) Uani 1 1 d .
H1C H 0.3516 0.3281 0.4455 0.038(3) Uiso 1 1 calc R
C2C C 0.4964(2) 0.28333(16) 0.48032(10) 0.0269(6) Uani 1 1 d .
C3C C 0.5578(2) 0.29922(16) 0.51513(10) 0.0276(6) Uani 1 1 d .
C4C C 0.5215(2) 0.36808(16) 0.53732(11) 0.0296(6) Uani 1 1 d .
C5C C 0.4180(2) 0.42040(16) 0.52359(10) 0.0277(6) Uani 1 1 d .
C6C C 0.3534(2) 0.40767(16) 0.48920(10) 0.0287(6) Uani 1 1 d .
C7C C 0.5915(2) 0.38368(18) 0.57428(12) 0.0366(7) Uani 1 1 d .
H7C1 H 0.5707 0.4395 0.5743 0.091(2) Uiso 1 1 calc R
H7C2 H 0.6683 0.3644 0.5634 0.091(2) Uiso 1 1 calc R
H7C3 H 0.5799 0.3570 0.6087 0.091(2) Uiso 1 1 calc R
C8C C 0.5351(2) 0.20704(16) 0.45816(11) 0.0300(6) Uani 1 1 d .
H8C1 H 0.5042 0.2161 0.4245 0.051(2) Uiso 1 1 calc R
H8C2 H 0.6153 0.1899 0.4533 0.051(2) Uiso 1 1 calc R
C9C C 0.8280(3) 0.1350(2) 0.57507(16) 0.0522(9) Uani 1 1 d .
H9C1 H 0.8478 0.1697 0.5928 0.091(2) Uiso 1 1 calc R
H9C2 H 0.8653 0.1348 0.5413 0.091(2) Uiso 1 1 calc R
H9C3 H 0.8497 0.0824 0.5947 0.091(2) Uiso 1 1 calc R
C1D C 0.4001(2) 0.12984(16) 0.48922(11) 0.0278(6) Uani 1 1 d .
H1D H 0.3554 0.1608 0.4624 0.038(3) Uiso 1 1 calc R
C2D C 0.3654(2) 0.07213(16) 0.52263(10) 0.0274(6) Uani 1 1 d .
C3D C 0.4331(2) 0.02809(15) 0.56257(11) 0.0275(6) Uani 1 1 d .
C4D C 0.5330(2) 0.03815(16) 0.57106(11) 0.0288(6) Uani 1 1 d .
C5D C 0.5621(2) 0.09590(16) 0.53593(11) 0.0271(6) Uani 1 1 d .
C6D C 0.4990(2) 0.14300(15) 0.49440(10) 0.0262(6) Uani 1 1 d .
C7D C 0.6046(2) -0.01159(18) 0.61435(12) 0.0371(7) Uani 1 1 d .
H7D1 H 0.6808 -0.0165 0.6043 0.091(2) Uiso 1 1 calc R
H7D2 H 0.5956 -0.0631 0.6217 0.091(2) Uiso 1 1 calc R
H7D3 H 0.5834 0.0129 0.6448 0.091(2) Uiso 1 1 calc R
C8D C 0.2547(2) 0.06035(17) 0.51728(11) 0.0294(6) Uani 1 1 d .
H8D1 H 0.2352 0.0758 0.4812 0.051(2) Uiso 1 1 calc R
H8D2 H 0.2609 0.0049 0.5279 0.051(2) Uiso 1 1 calc R
C9D C 0.3421(3) -0.1192(2) 0.67654(15) 0.0545(10) Uani 1 1 d .
H9D1 H 0.4160 -0.1408 0.6886 0.091(2) Uiso 1 1 calc R
H9D2 H 0.3323 -0.1504 0.6530 0.091(2) Uiso 1 1 calc R
H9D3 H 0.2897 -0.1196 0.7056 0.091(2) Uiso 1 1 calc R
C1E C 0.5693(2) 0.17889(17) 1.02689(11) 0.0322(6) Uani 1 1 d .
H1E H 0.6120 0.1863 1.0508 0.038(3) Uiso 1 1 calc R
C2E C 0.4726(2) 0.23913(17) 1.01135(10) 0.0307(6) Uani 1 1 d .
C3E C 0.4121(2) 0.22611(17) 0.97529(11) 0.0321(6) Uani 1 1 d .
C4E C 0.4420(2) 0.15719(18) 0.95413(11) 0.0340(6) Uani 1 1 d .
C5E C 0.5395(2) 0.09946(17) 0.97103(11) 0.0334(6) Uani 1 1 d .
C6E C 0.6038(2) 0.10795(17) 1.00777(11) 0.0329(6) Uani 1 1 d .
C7E C 0.3732(3) 0.14601(19) 0.91449(13) 0.0420(7) Uani 1 1 d .
H7E1 H 0.2966 0.1608 0.9263 0.091(2) Uiso 1 1 calc R
H7E2 H 0.3978 0.0915 0.9102 0.091(2) Uiso 1 1 calc R
H7E3 H 0.3817 0.1786 0.8819 0.091(2) Uiso 1 1 calc R
C8E C 0.4401(2) 0.31694(17) 1.03150(11) 0.0321(6) Uani 1 1 d .
H8E1 H 0.3600 0.3389 1.0341 0.051(2) Uiso 1 1 calc R
H8E2 H 0.4676 0.3079 1.0659 0.051(2) Uiso 1 1 calc R
C9E C 0.1552(3) 0.4002(2) 0.91197(15) 0.0535(9) Uani 1 1 d .
H9E1 H 0.1389 0.4497 0.8885 0.091(2) Uiso 1 1 calc R
H9E2 H 0.1189 0.4087 0.9453 0.091(2) Uiso 1 1 calc R
H9E3 H 0.1292 0.3641 0.8986 0.091(2) Uiso 1 1 calc R
C1F C 0.5912(2) 0.38035(17) 1.00236(11) 0.0307(6) Uani 1 1 d .
H1F H 0.6306 0.3484 1.0306 0.038(3) Uiso 1 1 calc R
C2F C 0.6374(2) 0.43189(16) 0.96887(11) 0.0293(6) Uani 1 1 d .
C3F C 0.5760(2) 0.47855(16) 0.92690(11) 0.0310(6) Uani 1 1 d .
C4F C 0.4726(2) 0.47700(17) 0.91706(11) 0.0310(6) Uani 1 1 d .
C5F C 0.4323(2) 0.42353(16) 0.95201(11) 0.0291(6) Uani 1 1 d .
C6F C 0.4882(2) 0.37496(16) 0.99507(11) 0.0287(6) Uani 1 1 d .
C7F C 0.4058(3) 0.53060(18) 0.87277(12) 0.0408(7) Uani 1 1 d .
H7F1 H 0.4157 0.5027 0.8442 0.091(2) Uiso 1 1 calc R
H7F2 H 0.4304 0.5762 0.8620 0.091(2) Uiso 1 1 calc R
H7F3 H 0.3288 0.5472 0.8838 0.091(2) Uiso 1 1 calc R
C8F C 0.7509(2) 0.43527(18) 0.97706(11) 0.0328(6) Uani 1 1 d .
H8F1 H 0.7647 0.4213 1.0138 0.051(2) Uiso 1 1 calc R
H8F2 H 0.7534 0.4887 0.9652 0.051(2) Uiso 1 1 calc R
C9F C 0.7079(3) 0.6065(2) 0.81381(14) 0.0537(9) Uani 1 1 d .
H9F1 H 0.7627 0.5999 0.7856 0.091(2) Uiso 1 1 calc R
H9F2 H 0.7251 0.6357 0.8368 0.091(2) Uiso 1 1 calc R
H9F3 H 0.6362 0.6349 0.8004 0.091(2) Uiso 1 1 calc R
C1G C 0.8911(2) 0.30141(18) 0.97132(11) 0.0321(6) Uani 1 1 d .
H1G H 0.8716 0.2857 1.0059 0.038(3) Uiso 1 1 calc R
C2G C 0.9700(2) 0.24685(18) 0.94536(11) 0.0328(6) Uani 1 1 d .
C3G C 0.9963(2) 0.27205(19) 0.89357(11) 0.0338(7) Uani 1 1 d .
C4G C 0.9491(2) 0.34833(19) 0.86741(11) 0.0339(7) Uani 1 1 d .
C5G C 0.8711(2) 0.40009(18) 0.89619(11) 0.0323(6) Uani 1 1 d .
C6G C 0.8400(2) 0.37890(17) 0.94757(11) 0.0308(6) Uani 1 1 d .
C7G C 0.9838(3) 0.3754(2) 0.81151(12) 0.0479(8) Uani 1 1 d .
H7G1 H 1.0377 0.3318 0.7983 0.072 Uiso 1 1 calc R
H7G2 H 1.0154 0.4170 0.8103 0.072 Uiso 1 1 calc R
H7G3 H 0.9201 0.3947 0.7907 0.072 Uiso 1 1 calc R
C8G C 1.0210(2) 0.16271(19) 0.97305(12) 0.0380(7) Uani 1 1 d .
H8G1 H 1.0975 0.1426 0.9605 0.051(2) Uiso 1 1 calc R
H8G2 H 1.0203 0.1626 1.0100 0.051(2) Uiso 1 1 calc R
C9G C 1.1843(3) 0.1235(3) 0.80281(14) 0.0595(11) Uani 1 1 d .
H9G1 H 1.1907 0.0747 0.7919 0.091(2) Uiso 1 1 calc R
H9G2 H 1.2472 0.1166 0.8222 0.091(2) Uiso 1 1 calc R
H9G3 H 1.1815 0.1638 0.7729 0.091(2) Uiso 1 1 calc R
C1H C 0.8690(2) 0.09909(17) 0.99748(11) 0.0351(7) Uani 1 1 d .
H1H H 0.8503 0.1243 1.0263 0.038(3) Uiso 1 1 calc R
C2H C 0.8078(2) 0.05252(17) 0.98904(11) 0.0344(7) Uani 1 1 d .
C3H C 0.8388(3) 0.01505(17) 0.94571(12) 0.0359(7) Uani 1 1 d .
C4H C 0.9284(2) 0.01972(17) 0.91165(12) 0.0367(7) Uani 1 1 d .
C5H C 0.9840(2) 0.06960(18) 0.92141(12) 0.0362(7) Uani 1 1 d .
C6H C 0.9581(2) 0.10952(17) 0.96397(11) 0.0344(7) Uani 1 1 d .
C7H C 0.9683(3) -0.0287(2) 0.86905(13) 0.0478(8) Uani 1 1 d .
H7H1 H 0.9653 0.0059 0.8362 0.091(2) Uiso 1 1 calc R
H7H2 H 0.9220 -0.0610 0.8692 0.091(2) Uiso 1 1 calc R
H7H3 H 1.0434 -0.0618 0.8745 0.091(2) Uiso 1 1 calc R
C8H C 0.7106(3) 0.04444(18) 1.02482(11) 0.0381(7) Uani 1 1 d .
H8H1 H 0.7243 0.0479 1.0597 0.051(2) Uiso 1 1 calc R
H8H2 H 0.7029 -0.0072 1.0256 0.051(2) Uiso 1 1 calc R
C9H C 0.6413(3) -0.0851(2) 0.89625(15) 0.0559(10) Uani 1 1 d .
H9H1 H 0.5705 -0.0702 0.8814 0.091(2) Uiso 1 1 calc R
H9H2 H 0.6425 -0.1220 0.9279 0.091(2) Uiso 1 1 calc R
H9H3 H 0.6984 -0.1092 0.8722 0.091(2) Uiso 1 1 calc R
O7W O 0.80057(18) 0.11746(14) 0.78489(9) 0.0479(6) Uani 1 1 d .
O8W O 0.7370(3) 0.2872(2) 0.83950(16) 0.0959(11) Uani 1 1 d .
O9W O 0.19340(18) 0.37041(14) 0.71447(9) 0.0450(5) Uani 1 1 d .
O10W O 0.2586(2) 0.19918(19) 0.66708(19) 0.1109(15) Uani 1 1 d .
O11W O 0.4610(2) 0.00785(16) 0.75837(10) 0.0623(7) Uani 1 1 d .
O1S O 0.5497(2) 0.46742(13) 0.74638(9) 0.0517(6) Uani 1 1 d .
C1S C 0.5800(4) 0.5672(2) 0.67936(15) 0.0610(10) Uani 1 1 d .
C2S C 0.5093(3) 0.5481(2) 0.72460(13) 0.0484(8) Uani 1 1 d .
H2S1 H 0.5075 0.5801 0.7505 0.051(2) Uiso 1 1 calc R
H2S2 H 0.4343 0.5604 0.7141 0.051(2) Uiso 1 1 calc R
F1S F 0.6841(2) 0.5548(2) 0.69257(12) 0.1002(9) Uani 1 1 d .
F2S F 0.5874(3) 0.52589(17) 0.64233(9) 0.0914(9) Uani 1 1 d .
F3S F 0.5393(3) 0.64374(15) 0.65785(10) 0.0985(9) Uani 1 1 d .
O2S O 0.2405(4) 0.6810(3) 0.72260(17) 0.1273(15) Uani 1 1 d .
C3S C 0.1558(5) 0.5859(4) 0.7565(3) 0.0989(17) Uiso 1 1 d .
C4S C 0.1681(6) 0.6573(4) 0.7628(3) 0.128(2) Uani 1 1 d .
H4S1 H 0.1981 0.6511 0.7963 0.051(2) Uiso 1 1 calc R
H4S2 H 0.0963 0.6979 0.7619 0.051(2) Uiso 1 1 calc R
F4S F 0.1039(7) 0.5465(4) 0.7947(3) 0.110(2) Uiso 0.50 1 d P
F5S F 0.2638(6) 0.5247(4) 0.7543(3) 0.112(2) Uiso 0.50 1 d P
F6S F 0.1245(6) 0.5884(4) 0.7090(3) 0.0981(19) Uiso 0.50 1 d P
F5S' F 0.2144(8) 0.5274(8) 0.7856(6) 0.231(6) Uiso 0.50 1 d PD
F4S' F 0.0540(7) 0.5788(5) 0.7711(4) 0.136(3) Uiso 0.50 1 d PD
F6S' F 0.1892(9) 0.5524(6) 0.7164(4) 0.148(3) Uiso 0.50 1 d P

loop_
_atom_site_aniso_label
_atom_site_aniso_U_11
_atom_site_aniso_U_22
_atom_site_aniso_U_33
_atom_site_aniso_U_23
_atom_site_aniso_U_13
_atom_site_aniso_U_12
Zn1 0.0369(2) 0.03576(19) 0.03022(18) -0.00648(14) -0.00933(14) -0.01109(15)
O1W 0.0423(13) 0.0781(17) 0.0405(13) -0.0236(12) -0.0053(10) -0.0229(12)
O2W 0.0771(18) 0.0595(16) 0.0485(15) -0.0164(12) -0.0191(13) -0.0173(14)
O3W 0.0381(12) 0.0476(13) 0.0423(13) -0.0067(10) -0.0058(10) -0.0135(10)
O4W 0.0481(13) 0.0537(14) 0.0339(12) -0.0098(10) 0.0008(10) -0.0119(11)
O5W 0.0666(16) 0.0433(13) 0.0510(14) 0.0018(11) -0.0264(12) -0.0211(12)
O6W 0.0631(15) 0.0382(13) 0.0543(15) 0.0037(11) -0.0271(12) -0.0173(11)
Zn2 0.0610(3) 0.0419(2) 0.02705(19) 0.00041(16) 0.00237(17) -0.00378(19)
Cl1 0.0851(7) 0.0710(7) 0.0347(5) 0.0093(4) 0.0098(5) -0.0182(6)
Cl2 0.0613(6) 0.0394(5) 0.0605(6) -0.0029(4) 0.0089(5) 0.0025(4)
Cl3 0.0592(7) 0.1423(12) 0.0414(5) 0.0039(6) 0.0018(5) 0.0191(7)
Cl4 0.1877(15) 0.0686(7) 0.0576(7) -0.0182(6) 0.0261(8) -0.0672(9)
P1A 0.0230(3) 0.0346(4) 0.0300(4) -0.0076(3) 0.0018(3) -0.0084(3)
O1A 0.0228(9) 0.0368(11) 0.0343(11) -0.0106(9) 0.0044(8) -0.0104(8)
O2A 0.0251(10) 0.0336(11) 0.0367(11) -0.0049(9) 0.0004(8) -0.0060(8)
O3A 0.0276(10) 0.0408(12) 0.0324(11) -0.0046(9) -0.0034(8) -0.0104(9)
P1B 0.0335(4) 0.0268(4) 0.0302(4) -0.0030(3) -0.0028(3) -0.0106(3)
O1B 0.0343(11) 0.0245(10) 0.0386(11) -0.0021(8) -0.0034(9) -0.0077(8)
O2B 0.0372(11) 0.0252(10) 0.0343(11) -0.0041(8) 0.0005(9) -0.0126(8)
O3B 0.0363(11) 0.0380(11) 0.0341(11) 0.0020(9) -0.0060(9) -0.0126(9)
P1C 0.0237(3) 0.0332(4) 0.0352(4) -0.0089(3) -0.0021(3) -0.0104(3)
O1C 0.0232(9) 0.0338(11) 0.0403(11) -0.0087(9) 0.0016(8) -0.0117(8)
O2C 0.0210(9) 0.0345(11) 0.0383(11) -0.0111(9) 0.0005(8) -0.0093(8)
O3C 0.0454(13) 0.0445(13) 0.0321(11) -0.0110(10) 0.0007(9) -0.0137(10)
P1D 0.0306(4) 0.0306(4) 0.0312(4) -0.0009(3) 0.0015(3) -0.0091(3)
O1D 0.0304(10) 0.0290(10) 0.0348(11) -0.0046(8) 0.0043(8) -0.0120(8)
O2D 0.0298(10) 0.0294(10) 0.0350(11) -0.0041(8) 0.0027(8) -0.0127(8)
O3D 0.0385(12) 0.0449(13) 0.0367(12) -0.0093(10) -0.0063(9) -0.0100(10)
P1E 0.0274(4) 0.0395(4) 0.0345(4) -0.0114(3) -0.0026(3) -0.0109(3)
O1E 0.0292(10) 0.0412(12) 0.0396(12) -0.0091(9) 0.0011(9) -0.0130(9)
O2E 0.0236(10) 0.0384(11) 0.0364(11) -0.0126(9) -0.0004(8) -0.0063(8)
O3E 0.0440(12) 0.0491(13) 0.0349(12) -0.0142(10) 0.0012(10) -0.0147(10)
P1F 0.0408(4) 0.0343(4) 0.0335(4) 0.0011(3) -0.0082(3) -0.0174(3)
O1F 0.0408(12) 0.0304(11) 0.0391(12) -0.0012(9) -0.0045(9) -0.0150(9)
O2F 0.0388(12) 0.0406(12) 0.0352(11) -0.0006(9) -0.0060(9) -0.0201(10)
O3F 0.0460(13) 0.0421(12) 0.0361(12) -0.0048(10) -0.0121(10) -0.0151(10)
P1G 0.0250(4) 0.0574(5) 0.0354(4) -0.0146(4) -0.0003(3) -0.0047(4)
O1G 0.0254(10) 0.0601(14) 0.0368(12) -0.0150(10) 0.0023(9) -0.0100(10)
O2G 0.0271(11) 0.0510(13) 0.0390(12) -0.0125(10) -0.0044(9) 0.0006(9)
O3G 0.0326(11) 0.0577(14) 0.0353(12) -0.0075(10) -0.0058(9) -0.0102(10)
P1H 0.0454(5) 0.0304(4) 0.0314(4) -0.0050(3) -0.0022(3) -0.0145(3)
O1H 0.0505(13) 0.0272(11) 0.0388(12) -0.0031(9) -0.0106(10) -0.0069(9)
O2H 0.0482(13) 0.0325(11) 0.0368(11) -0.0076(9) 0.0030(10) -0.0185(10)
O3H 0.0388(12) 0.0433(12) 0.0339(11) 0.0018(9) -0.0067(9) -0.0151(10)
C1A 0.0254(13) 0.0370(15) 0.0240(13) -0.0050(11) -0.0028(11) -0.0137(12)
C2A 0.0222(13) 0.0348(15) 0.0301(14) -0.0075(12) -0.0050(11) -0.0126(11)
C3A 0.0197(13) 0.0339(15) 0.0302(14) -0.0105(12) 0.0014(10) -0.0113(11)
C4A 0.0245(13) 0.0359(15) 0.0270(14) -0.0061(12) -0.0011(11) -0.0155(12)
C5A 0.0213(13) 0.0303(14) 0.0335(15) -0.0053(12) -0.0016(11) -0.0113(11)
C6A 0.0238(13) 0.0320(14) 0.0311(14) -0.0100(12) -0.0023(11) -0.0139(11)
C7A 0.0393(17) 0.0393(17) 0.0333(16) -0.0034(13) 0.0029(13) -0.0126(14)
C8A 0.0258(14) 0.0401(16) 0.0297(15) -0.0026(12) -0.0069(11) -0.0084(12)
C9A 0.0352(17) 0.0466(19) 0.0450(18) -0.0166(15) 0.0139(14) -0.0142(14)
C1B 0.0307(15) 0.0311(15) 0.0234(14) -0.0020(11) -0.0062(11) -0.0037(12)
C2B 0.0289(14) 0.0273(14) 0.0285(14) 0.0021(11) -0.0070(11) -0.0053(11)
C3B 0.0297(14) 0.0249(14) 0.0320(15) 0.0013(11) -0.0080(12) -0.0064(11)
C4B 0.0279(14) 0.0267(14) 0.0316(15) -0.0002(12) -0.0064(12) -0.0003(11)
C5B 0.0212(13) 0.0318(15) 0.0309(15) -0.0016(12) -0.0012(11) -0.0029(11)
C6B 0.0232(13) 0.0295(14) 0.0315(15) 0.0017(12) -0.0081(11) -0.0040(11)
C7B 0.0398(17) 0.0401(18) 0.0400(18) -0.0115(14) 0.0016(14) -0.0088(14)
C8B 0.0331(15) 0.0327(15) 0.0240(14) 0.0019(11) -0.0036(11) -0.0087(12)
C9B 0.0482(19) 0.0323(16) 0.053(2) -0.0142(15) 0.0012(16) -0.0157(14)
C1C 0.0351(15) 0.0359(15) 0.0208(13) 0.0000(11) -0.0010(11) -0.0186(13)
C2C 0.0295(14) 0.0302(14) 0.0229(13) -0.0040(11) 0.0049(11) -0.0143(12)
C3C 0.0256(14) 0.0302(14) 0.0288(14) -0.0046(11) 0.0024(11) -0.0124(11)
C4C 0.0300(14) 0.0318(15) 0.0308(15) -0.0043(12) 0.0002(11) -0.0161(12)
C5C 0.0330(15) 0.0243(13) 0.0274(14) -0.0046(11) 0.0026(11) -0.0122(11)
C6C 0.0315(14) 0.0303(14) 0.0227(13) 0.0042(11) -0.0007(11) -0.0127(12)
C7C 0.0346(16) 0.0363(16) 0.0461(18) -0.0116(14) -0.0037(13) -0.0176(13)
C8C 0.0327(15) 0.0356(15) 0.0262(14) -0.0102(12) 0.0051(11) -0.0161(12)
C9C 0.0353(18) 0.051(2) 0.074(3) -0.0066(18) -0.0164(17) -0.0163(16)
C1D 0.0279(14) 0.0294(14) 0.0272(14) -0.0100(11) -0.0001(11) -0.0079(11)
C2D 0.0266(14) 0.0314(14) 0.0279(14) -0.0130(12) 0.0043(11) -0.0114(11)
C3D 0.0249(13) 0.0241(13) 0.0344(15) -0.0090(11) 0.0054(11) -0.0088(11)
C4D 0.0275(14) 0.0288(14) 0.0304(15) -0.0089(12) 0.0021(11) -0.0080(11)
C5D 0.0224(13) 0.0297(14) 0.0331(15) -0.0127(12) 0.0025(11) -0.0104(11)
C6D 0.0271(14) 0.0264(14) 0.0271(14) -0.0097(11) 0.0045(11) -0.0101(11)
C7D 0.0314(15) 0.0400(17) 0.0379(17) -0.0016(13) -0.0055(13) -0.0099(13)
C8D 0.0316(15) 0.0332(15) 0.0301(14) -0.0118(12) -0.0009(11) -0.0157(12)
C9D 0.050(2) 0.0411(19) 0.057(2) 0.0154(16) 0.0067(17) -0.0100(16)
C1E 0.0395(16) 0.0363(16) 0.0234(14) -0.0040(12) 0.0013(12) -0.0169(13)
C2E 0.0357(15) 0.0346(15) 0.0232(14) -0.0051(12) 0.0055(11) -0.0153(13)
C3E 0.0289(14) 0.0362(16) 0.0323(15) -0.0035(12) 0.0025(12) -0.0143(12)
C4E 0.0368(16) 0.0380(16) 0.0332(16) -0.0056(13) 0.0016(12) -0.0208(13)
C5E 0.0418(17) 0.0314(15) 0.0295(15) -0.0040(12) 0.0059(13) -0.0178(13)
C6E 0.0410(17) 0.0323(15) 0.0243(14) 0.0009(12) 0.0019(12) -0.0144(13)
C7E 0.0428(18) 0.0432(18) 0.0464(19) -0.0079(15) -0.0055(15) -0.0209(15)
C8E 0.0314(15) 0.0392(16) 0.0265(14) -0.0087(12) 0.0014(11) -0.0113(13)
C9E 0.0341(18) 0.063(2) 0.066(2) -0.0115(19) -0.0114(16) -0.0161(17)
C1F 0.0337(15) 0.0318(15) 0.0264(14) -0.0111(12) -0.0019(12) -0.0063(12)
C2F 0.0316(15) 0.0306(15) 0.0287(14) -0.0114(12) -0.0019(11) -0.0099(12)
C3F 0.0343(15) 0.0271(14) 0.0342(15) -0.0090(12) -0.0003(12) -0.0115(12)
C4F 0.0307(15) 0.0293(14) 0.0329(15) -0.0107(12) -0.0054(12) -0.0048(12)
C5F 0.0267(14) 0.0310(15) 0.0310(15) -0.0138(12) -0.0006(11) -0.0063(11)
C6F 0.0294(14) 0.0323(15) 0.0279(14) -0.0133(12) -0.0002(11) -0.0099(12)
C7F 0.0414(18) 0.0377(17) 0.0415(18) -0.0001(14) -0.0116(14) -0.0108(14)
C8F 0.0345(15) 0.0396(16) 0.0286(15) -0.0093(12) -0.0047(12) -0.0145(13)
C9F 0.063(2) 0.044(2) 0.054(2) 0.0111(17) -0.0129(18) -0.0246(18)
C1G 0.0300(15) 0.0449(17) 0.0233(14) -0.0060(12) -0.0052(11) -0.0128(13)
C2G 0.0238(14) 0.0443(17) 0.0312(15) -0.0071(13) -0.0080(11) -0.0092(12)
C3G 0.0219(14) 0.0505(18) 0.0329(16) -0.0134(14) -0.0003(11) -0.0133(13)
C4G 0.0271(14) 0.0508(19) 0.0281(15) -0.0054(13) -0.0030(12) -0.0183(13)
C5G 0.0283(14) 0.0405(17) 0.0323(15) -0.0033(13) -0.0071(12) -0.0162(13)
C6G 0.0290(14) 0.0409(16) 0.0288(14) -0.0087(12) -0.0049(11) -0.0170(13)
C7G 0.0459(19) 0.071(2) 0.0316(17) -0.0086(16) 0.0020(14) -0.0262(18)
C8G 0.0286(15) 0.0482(18) 0.0327(16) -0.0085(14) -0.0085(12) -0.0028(13)
C9G 0.0345(18) 0.091(3) 0.050(2) -0.032(2) 0.0117(16) -0.0094(19)
C1H 0.0383(16) 0.0343(16) 0.0255(14) -0.0035(12) -0.0104(12) 0.0001(13)
C2H 0.0381(16) 0.0268(14) 0.0306(15) 0.0007(12) -0.0114(13) 0.0000(12)
C3H 0.0416(17) 0.0266(15) 0.0336(16) -0.0013(12) -0.0153(13) -0.0007(13)
C4H 0.0350(16) 0.0323(16) 0.0323(16) -0.0032(13) -0.0115(13) 0.0052(13)
C5H 0.0299(15) 0.0359(16) 0.0347(16) -0.0052(13) -0.0087(12) 0.0022(13)
C6H 0.0316(15) 0.0355(16) 0.0285(15) -0.0030(12) -0.0103(12) 0.0012(12)
C7H 0.0460(19) 0.0420(18) 0.0455(19) -0.0145(15) -0.0083(15) 0.0055(15)
C8H 0.0529(19) 0.0327(16) 0.0253(15) 0.0015(12) -0.0054(13) -0.0116(14)
C9H 0.077(3) 0.045(2) 0.057(2) -0.0225(18) 0.007(2) -0.0306(19)
O7W 0.0358(12) 0.0630(15) 0.0408(13) -0.0007(11) -0.0064(10) -0.0131(11)
O8W 0.064(2) 0.084(2) 0.148(3) -0.037(2) -0.021(2) -0.0199(17)
O9W 0.0392(12) 0.0542(14) 0.0415(13) -0.0028(11) -0.0056(10) -0.0164(11)
O10W 0.0375(15) 0.077(2) 0.240(5) -0.082(3) -0.017(2) -0.0134(15)
O11W 0.0731(18) 0.0670(17) 0.0559(16) -0.0078(13) -0.0226(14) -0.0295(15)
O1S 0.0646(16) 0.0421(13) 0.0519(14) -0.0005(11) -0.0246(12) -0.0189(12)
C1S 0.081(3) 0.056(2) 0.046(2) -0.0036(18) -0.004(2) -0.024(2)
C2S 0.053(2) 0.046(2) 0.0433(19) -0.0064(16) -0.0084(16) -0.0105(16)
F1S 0.086(2) 0.133(3) 0.096(2) -0.0087(19) 0.0070(17) -0.0642(19)
F2S 0.138(3) 0.095(2) 0.0445(13) -0.0289(13) 0.0079(15) -0.0358(18)
F3S 0.162(3) 0.0619(16) 0.0641(16) 0.0128(13) -0.0035(17) -0.0396(18)
O2S 0.159(4) 0.124(4) 0.105(3) -0.028(3) 0.028(3) -0.059(3)
C4S 0.130(6) 0.126(6) 0.153(7) -0.067(5) 0.025(5) -0.061(5)

loop_
_atom_type_symbol
_atom_type_description
_atom_type_scat_dispersion_real
_atom_type_scat_dispersion_imag
_atom_type_scat_source
C C 0.0033 0.0016 'International Tables Vol C Tables 4.2.6.8 and 6.1.1.4'
H H 0.0000 0.0000 'International Tables Vol C Tables 4.2.6.8 and 6.1.1.4'
O O 0.0106 0.0060 'International Tables Vol C Tables 4.2.6.8 and 6.1.1.4'
F F 0.0171 0.0103 'International Tables Vol C Tables 4.2.6.8 and 6.1.1.4'
P P 0.1023 0.0942 'International Tables Vol C Tables 4.2.6.8 and 6.1.1.4'
Cl Cl 0.1484 0.1585 'International Tables Vol C Tables 4.2.6.8 and 6.1.1.4'
Zn Zn 0.2839 1.4301 'International Tables Vol C Tables 4.2.6.8 and 6.1.1.4'

loop_
_geom_angle_atom_site_label_1
_geom_angle_atom_site_label_2
_geom_angle_atom_site_label_3
_geom_angle
O1W Zn1 O2W 178.40(10)
O1W Zn1 O4W 93.25(9)
O2W Zn1 O4W 87.82(10)
O1W Zn1 O5W 92.70(10)
O2W Zn1 O5W 88.48(10)
O4W Zn1 O5W 90.45(10)
O1W Zn1 O6W 87.01(10)
O2W Zn1 O6W 91.78(10)
O4W Zn1 O6W 91.56(10)
O5W Zn1 O6W 177.98(10)
O1W Zn1 O3W 88.87(9)
O2W Zn1 O3W 90.04(10)
O4W Zn1 O3W 177.70(8)
O5W Zn1 O3W 90.34(9)
O6W Zn1 O3W 87.66(9)
Cl1 Zn2 Cl4 111.69(5)
Cl1 Zn2 Cl2 110.31(4)
Cl4 Zn2 Cl2 108.58(5)
Cl1 Zn2 Cl3 107.40(5)
Cl4 Zn2 Cl3 110.60(6)
Cl2 Zn2 Cl3 108.21(4)
O3A P1A O2A 112.84(11)
O3A P1A O1A 112.28(11)
O2A P1A O1A 106.43(11)
O3A P1A C9A 118.72(14)
O2A P1A C9A 102.90(14)
O1A P1A C9A 102.39(13)
C3A O1A P1A 122.46(16)
C5B O2A P1A 120.71(17)
O3B P1B O2B 113.66(12)
O3B P1B O1B 113.30(11)
O2B P1B O1B 106.82(11)
O3B P1B C9B 118.95(15)
O2B P1B C9B 101.10(13)
O1B P1B C9B 101.40(14)
C3B O1B P1B 122.94(17)
C5C O2B P1B 124.48(17)
O3C P1C O2C 114.08(12)
O3C P1C O1C 113.00(12)
O2C P1C O1C 106.29(11)
O3C P1C C9C 116.53(16)
O2C P1C C9C 102.39(14)
O1C P1C C9C 103.27(15)
C3C O1C P1C 121.76(16)
C5D O2C P1C 123.19(16)
O3D P1D O1D 113.02(12)
O3D P1D O2D 112.45(11)
O1D P1D O2D 106.10(11)
O3D P1D C9D 119.12(17)
O1D P1D C9D 101.46(14)
O2D P1D C9D 103.26(15)
C3D O1D P1D 122.33(17)
C5A O2D P1D 121.34(16)
O3E P1E O1E 113.19(12)
O3E P1E O2E 113.92(12)
O1E P1E O2E 106.67(11)
O3E P1E C9E 117.43(16)
O1E P1E C9E 102.24(15)
O2E P1E C9E 101.96(15)
C3E O1E P1E 122.97(17)
C5F O2E P1E 123.36(17)
O3F P1F O1F 113.36(12)
O3F P1F O2F 111.68(12)
O1F P1F O2F 107.44(11)
O3F P1F C9F 118.37(16)
O1F P1F C9F 102.68(16)
O2F P1F C9F 102.11(15)
C3F O1F P1F 122.70(18)
C5G O2F P1F 122.72(17)
O3G P1G O2G 112.55(13)
O3G P1G O1G 112.70(13)
O2G P1G O1G 106.60(12)
O3G P1G C9G 118.46(16)
O2G P1G C9G 103.71(17)
O1G P1G C9G 101.54(16)
C3G O1G P1G 122.78(18)
C5H O2G P1G 121.12(18)
O3H P1H O2H 113.37(12)
O3H P1H O1H 112.90(12)
O2H P1H O1H 107.33(12)
O3H P1H C9H 117.26(16)
O2H P1H C9H 101.78(15)
O1H P1H C9H 102.98(16)
C3H O1H P1H 121.07(17)
C5E O2H P1H 124.67(18)
C2A C1A C6A 122.4(3)
C2A C1A H1A 118.8
C6A C1A H1A 118.8
C1A C2A C3A 117.7(3)
C1A C2A C8A 120.2(2)
C3A C2A C8A 122.0(2)
C2A C3A C4A 123.5(2)
C2A C3A O1A 118.7(2)
C4A C3A O1A 117.4(2)
C3A C4A C5A 115.8(2)
C3A C4A C7A 121.5(2)
C5A C4A C7A 122.7(3)
C6A C5A C4A 123.5(3)
C6A C5A O2D 118.5(2)
C4A C5A O2D 117.8(2)
C5A C6A C1A 117.0(2)
C5A C6A C8D 122.9(3)
C1A C6A C8D 119.9(2)
C4A C7A H7A1 109.5
C4A C7A H7A2 109.5
H7A1 C7A H7A2 109.5
C4A C7A H7A3 109.5
H7A1 C7A H7A3 109.5
H7A2 C7A H7A3 109.5
C6B C8A C2A 111.3(2)
C6B C8A H8A1 109.4
C2A C8A H8A1 109.4
C6B C8A H8A2 109.4
C2A C8A H8A2 109.4
H8A1 C8A H8A2 108.0
P1A C9A H9A1 109.5
P1A C9A H9A2 109.5
H9A1 C9A H9A2 109.5
P1A C9A H9A3 109.5
H9A1 C9A H9A3 109.5
H9A2 C9A H9A3 109.5
C2B C1B C6B 122.4(3)
C2B C1B H1B 118.8
C6B C1B H1B 118.8
C3B C2B C1B 117.2(3)
C3B C2B C8B 122.1(3)
C1B C2B C8B 120.7(3)
C2B C3B C4B 123.8(3)
C2B C3B O1B 118.1(2)
C4B C3B O1B 117.9(3)
C5B C4B C3B 116.1(3)
C5B C4B C7B 121.8(3)
C3B C4B C7B 122.0(3)
C4B C5B C6B 123.7(3)
C4B C5B O2A 118.4(2)
C6B C5B O2A 117.9(2)
C1B C6B C5B 116.7(3)
C1B C6B C8A 120.6(3)
C5B C6B C8A 122.6(3)
C4B C7B H7B1 109.5
C4B C7B H7B2 109.5
H7B1 C7B H7B2 109.5
C4B C7B H7B3 109.5
H7B1 C7B H7B3 109.5
H7B2 C7B H7B3 109.5
C2B C8B C6C 111.1(2)
C2B C8B H8B1 109.4
C6C C8B H8B1 109.4
C2B C8B H8B2 109.4
C6C C8B H8B2 109.4
H8B1 C8B H8B2 108.0
P1B C9B H9B1 109.5
P1B C9B H9B2 109.5
H9B1 C9B H9B2 109.5
P1B C9B H9B3 109.5
H9B1 C9B H9B3 109.5
H9B2 C9B H9B3 109.5
C2C C1C C6C 122.0(3)
C2C C1C H1C 119.0
C6C C1C H1C 119.0
C1C C2C C3C 117.7(3)
C1C C2C C8C 119.9(2)
C3C C2C C8C 122.3(2)
C2C C3C C4C 123.0(3)
C2C C3C O1C 119.4(2)
C4C C3C O1C 117.4(2)
C5C C4C C3C 116.2(2)
C5C C4C C7C 122.4(3)
C3C C4C C7C 121.4(3)
C6C C5C C4C 123.2(3)
C6C C5C O2B 118.3(2)
C4C C5C O2B 118.3(2)
C5C C6C C1C 117.8(3)
C5C C6C C8B 121.8(3)
C1C C6C C8B 120.3(2)
C4C C7C H7C1 109.5
C4C C7C H7C2 109.5
H7C1 C7C H7C2 109.5
C4C C7C H7C3 109.5
H7C1 C7C H7C3 109.5
H7C2 C7C H7C3 109.5
C6D C8C C2C 110.5(2)
C6D C8C H8C1 109.6
C2C C8C H8C1 109.6
C6D C8C H8C2 109.6
C2C C8C H8C2 109.6
H8C1 C8C H8C2 108.1
P1C C9C H9C1 109.5
P1C C9C H9C2 109.5
H9C1 C9C H9C2 109.5
P1C C9C H9C3 109.5
H9C1 C9C H9C3 109.5
H9C2 C9C H9C3 109.5
C6D C1D C2D 122.4(3)
C6D C1D H1D 118.8
C2D C1D H1D 118.8
C3D C2D C1D 117.2(2)
C3D C2D C8D 121.2(2)
C1D C2D C8D 121.6(3)
C2D C3D C4D 124.1(3)
C2D C3D O1D 118.2(2)
C4D C3D O1D 117.5(2)
C5D C4D C3D 115.1(3)
C5D C4D C7D 122.5(3)
C3D C4D C7D 122.4(3)
C4D C5D C6D 124.7(2)
C4D C5D O2C 117.3(2)
C6D C5D O2C 117.8(2)
C1D C6D C5D 116.5(2)
C1D C6D C8C 121.9(3)
C5D C6D C8C 121.5(2)
C4D C7D H7D1 109.5
C4D C7D H7D2 109.5
H7D1 C7D H7D2 109.5
C4D C7D H7D3 109.5
H7D1 C7D H7D3 109.5
H7D2 C7D H7D3 109.5
C6A C8D C2D 110.2(2)
C6A C8D H8D1 109.6
C2D C8D H8D1 109.6
C6A C8D H8D2 109.6
C2D C8D H8D2 109.6
H8D1 C8D H8D2 108.1
P1D C9D H9D1 109.5
P1D C9D H9D2 109.5
H9D1 C9D H9D2 109.5
P1D C9D H9D3 109.5
H9D1 C9D H9D3 109.5
H9D2 C9D H9D3 109.5
C6E C1E C2E 122.0(3)
C6E C1E H1E 119.0
C2E C1E H1E 119.0
C3E C2E C1E 117.2(3)
C3E C2E C8E 122.4(3)
C1E C2E C8E 120.3(3)
C2E C3E C4E 124.0(3)
C2E C3E O1E 118.4(3)
C4E C3E O1E 117.4(3)
C3E C4E C5E 116.0(3)
C3E C4E C7E 122.0(3)
C5E C4E C7E 122.0(3)
C4E C5E C6E 123.2(3)
C4E C5E O2H 118.1(3)
C6E C5E O2H 118.5(3)
C1E C6E C5E 117.6(3)
C1E C6E C8H 120.4(3)
C5E C6E C8H 121.9(3)
C4E C7E H7E1 109.5
C4E C7E H7E2 109.5
H7E1 C7E H7E2 109.5
C4E C7E H7E3 109.5
H7E1 C7E H7E3 109.5
H7E2 C7E H7E3 109.5
C6F C8E C2E 110.1(2)
C6F C8E H8E1 109.6
C2E C8E H8E1 109.6
C6F C8E H8E2 109.6
C2E C8E H8E2 109.6
H8E1 C8E H8E2 108.2
P1E C9E H9E1 109.5
P1E C9E H9E2 109.5
H9E1 C9E H9E2 109.5
P1E C9E H9E3 109.5
H9E1 C9E H9E3 109.5
H9E2 C9E H9E3 109.5
C6F C1F C2F 122.2(3)
C6F C1F H1F 118.9
C2F C1F H1F 118.9
C1F C2F C3F 117.1(3)
C1F C2F C8F 121.1(3)
C3F C2F C8F 121.7(3)
C4F C3F C2F 124.2(3)
C4F C3F O1F 117.8(3)
C2F C3F O1F 117.9(2)
C3F C4F C5F 115.3(3)
C3F C4F C7F 123.1(3)
C5F C4F C7F 121.6(3)
C4F C5F C6F 124.1(3)
C4F C5F O2E 117.6(2)
C6F C5F O2E 118.1(2)
C1F C6F C5F 117.1(3)
C1F C6F C8E 121.4(3)
C5F C6F C8E 121.5(2)
C4F C7F H7F1 109.5
C4F C7F H7F2 109.5
H7F1 C7F H7F2 109.5
C4F C7F H7F3 109.5
H7F1 C7F H7F3 109.5
H7F2 C7F H7F3 109.5
C2F C8F C6G 110.7(2)
C2F C8F H8F1 109.5
C6G C8F H8F1 109.5
C2F C8F H8F2 109.5
C6G C8F H8F2 109.5
H8F1 C8F H8F2 108.1
P1F C9F H9F1 109.5
P1F C9F H9F2 109.5
H9F1 C9F H9F2 109.5
P1F C9F H9F3 109.5
H9F1 C9F H9F3 109.5
H9F2 C9F H9F3 109.5
C2G C1G C6G 122.5(3)
C2G C1G H1G 118.8
C6G C1G H1G 118.8
C1G C2G C3G 117.3(3)
C1G C2G C8G 120.0(3)
C3G C2G C8G 122.7(3)
C4G C3G C2G 123.5(3)
C4G C3G O1G 117.5(3)
C2G C3G O1G 118.9(3)
C3G C4G C5G 116.0(3)
C3G C4G C7G 122.3(3)
C5G C4G C7G 121.6(3)
C6G C5G C4G 123.7(3)
C6G C5G O2F 118.6(3)
C4G C5G O2F 117.6(3)
C5G C6G C1G 117.1(3)
C5G C6G C8F 122.5(3)
C1G C6G C8F 120.4(3)
C4G C7G H7G1 109.5
C4G C7G H7G2 109.5
H7G1 C7G H7G2 109.5
C4G C7G H7G3 109.5
H7G1 C7G H7G3 109.5
H7G2 C7G H7G3 109.5
C6H C8G C2G 111.1(2)
C6H C8G H8G1 109.4
C2G C8G H8G1 109.4
C6H C8G H8G2 109.4
C2G C8G H8G2 109.4
H8G1 C8G H8G2 108.0
P1G C9G H9G1 109.5
P1G C9G H9G2 109.5
H9G1 C9G H9G2 109.5
P1G C9G H9G3 109.5
H9G1 C9G H9G3 109.5
H9G2 C9G H9G3 109.5
C2H C1H C6H 122.2(3)
C2H C1H H1H 118.9
C6H C1H H1H 118.9
C1H C2H C3H 117.3(3)
C1H C2H C8H 120.9(3)
C3H C2H C8H 121.8(3)
C4H C3H C2H 124.3(3)
C4H C3H O1H 117.5(3)
C2H C3H O1H 118.1(3)
C3H C4H C5H 115.4(3)
C3H C4H C7H 123.2(3)
C5H C4H C7H 121.3(3)
C4H C5H C6H 123.9(3)
C4H C5H O2G 118.2(3)
C6H C5H O2G 117.9(3)
C5H C6H C1H 116.8(3)
C5H C6H C8G 122.0(3)
C1H C6H C8G 121.2(3)
C4H C7H H7H1 109.5
C4H C7H H7H2 109.5
H7H1 C7H H7H2 109.5
C4H C7H H7H3 109.5
H7H1 C7H H7H3 109.5
H7H2 C7H H7H3 109.5
C2H C8H C6E 111.8(2)
C2H C8H H8H1 109.3
C6E C8H H8H1 109.3
C2H C8H H8H2 109.3
C6E C8H H8H2 109.3
H8H1 C8H H8H2 107.9
P1H C9H H9H1 109.5
P1H C9H H9H2 109.5
H9H1 C9H H9H2 109.5
P1H C9H H9H3 109.5
H9H1 C9H H9H3 109.5
H9H2 C9H H9H3 109.5
F2S C1S F3S 106.4(3)
F2S C1S F1S 107.1(4)
F3S C1S F1S 107.4(4)
F2S C1S C2S 113.4(4)
F3S C1S C2S 110.4(4)
F1S C1S C2S 111.7(3)
O1S C2S C1S 110.7(3)
O1S C2S H2S1 109.5
C1S C2S H2S1 109.5
O1S C2S H2S2 109.5
C1S C2S H2S2 109.5
H2S1 C2S H2S2 108.1
F6S' C3S F5S' 92.2(9)
F6S' C3S F6S 39.3(5)
F5S' C3S F6S 127.6(9)
F6S' C3S F4S 114.5(7)
F5S' C3S F4S 61.9(6)
F6S C3S F4S 112.8(6)
F6S' C3S F4S' 106.4(8)
F5S' C3S F4S' 100.2(7)
F6S C3S F4S' 82.7(6)
F4S C3S F4S' 39.4(4)
F6S' C3S C4S 125.5(7)
F5S' C3S C4S 113.0(9)
F6S C3S C4S 112.6(6)
F4S C3S C4S 120.0(6)
F4S' C3S C4S 114.7(7)
F6S' C3S F5S 58.9(6)
F5S' C3S F5S 41.4(7)
F6S C3S F5S 98.2(6)
F4S C3S F5S 99.1(6)
F4S' C3S F5S 129.9(7)
C4S C3S F5S 110.9(6)
C3S C4S O2S 110.2(6)
C3S C4S H4S1 109.6
O2S C4S H4S1 109.6
C3S C4S H4S2 109.6
O2S C4S H4S2 109.6
H4S1 C4S H4S2 108.1
F4S' F4S F5S' 123.5(10)
F4S' F4S C3S 70.2(7)
F5S' F4S C3S 55.1(6)
F5S' F5S F6S' 101.2(10)
F5S' F5S C3S 57.4(8)
F6S' F5S C3S 53.8(5)
F6S' F6S C3S 66.8(8)
F6S' F6S F4S' 99.3(9)
C3S F6S F4S' 49.0(4)
F5S F5S' F4S 134.5(13)
F5S F5S' C3S 81.2(12)
F4S F5S' C3S 63.0(5)
F4S F4S' C3S 70.4(7)
F4S F4S' F6S 108.6(8)
C3S F4S' F6S 48.3(4)
F6S F6S' C3S 73.9(9)
F6S F6S' F5S 141.0(12)
C3S F6S' F5S 67.3(7)

loop_
_geom_bond_atom_site_label_1
_geom_bond_atom_site_label_2
_geom_bond_distance
Zn1 O1W 2.050(2)
Zn1 O2W 2.093(2)
Zn1 O4W 2.093(2)
Zn1 O5W 2.103(2)
Zn1 O6W 2.112(2)
Zn1 O3W 2.130(2)
Zn2 Cl1 2.2400(10)
Zn2 Cl4 2.2453(13)
Zn2 Cl2 2.2724(10)
Zn2 Cl3 2.2944(12)
P1A O3A 1.473(2)
P1A O2A 1.594(2)
P1A O1A 1.596(2)
P1A C9A 1.772(3)
O1A C3A 1.413(3)
O2A C5B 1.415(3)
P1B O3B 1.466(2)
P1B O2B 1.593(2)
P1B O1B 1.598(2)
P1B C9B 1.765(3)
O1B C3B 1.421(3)
O2B C5C 1.409(3)
P1C O3C 1.471(2)
P1C O2C 1.580(2)
P1C O1C 1.598(2)
P1C C9C 1.754(3)
O1C C3C 1.412(3)
O2C C5D 1.416(3)
P1D O3D 1.469(2)
P1D O1D 1.584(2)
P1D O2D 1.590(2)
P1D C9D 1.754(3)
O1D C3D 1.418(3)
O2D C5A 1.416(3)
P1E O3E 1.466(2)
P1E O1E 1.587(2)
P1E O2E 1.587(2)
P1E C9E 1.759(3)
O1E C3E 1.421(3)
O2E C5F 1.414(3)
P1F O3F 1.477(2)
P1F O1F 1.582(2)
P1F O2F 1.586(2)
P1F C9F 1.757(3)
O1F C3F 1.421(3)
O2F C5G 1.417(3)
P1G O3G 1.474(2)
P1G O2G 1.599(2)
P1G O1G 1.600(2)
P1G C9G 1.765(3)
O1G C3G 1.405(3)
O2G C5H 1.408(4)
P1H O3H 1.467(2)
P1H O2H 1.590(2)
P1H O1H 1.593(2)
P1H C9H 1.775(3)
O1H C3H 1.420(4)
O2H C5E 1.412(3)
C1A C2A 1.376(4)
C1A C6A 1.397(4)
C1A H1A 0.9300
C2A C3A 1.388(4)
C2A C8A 1.519(4)
C3A C4A 1.390(4)
C4A C5A 1.396(4)
C4A C7A 1.512(4)
C5A C6A 1.387(4)
C6A C8D 1.512(4)
C7A H7A1 0.9600
C7A H7A2 0.9600
C7A H7A3 0.9600
C8A C6B 1.505(4)
C8A H8A1 0.9700
C8A H8A2 0.9700
C9A H9A1 0.9600
C9A H9A2 0.9600
C9A H9A3 0.9600
C1B C2B 1.387(4)
C1B C6B 1.395(4)
C1B H1B 0.9300
C2B C3B 1.385(4)
C2B C8B 1.506(4)
C3B C4B 1.386(4)
C4B C5B 1.384(4)
C4B C7B 1.511(4)
C5B C6B 1.395(4)
C7B H7B1 0.9600
C7B H7B2 0.9600
C7B H7B3 0.9600
C8B C6C 1.523(4)
C8B H8B1 0.9700
C8B H8B2 0.9700
C9B H9B1 0.9600
C9B H9B2 0.9600
C9B H9B3 0.9600
C1C C2C 1.381(4)
C1C C6C 1.396(4)
C1C H1C 0.9300
C2C C3C 1.395(4)
C2C C8C 1.518(4)
C3C C4C 1.401(4)
C4C C5C 1.390(4)
C4C C7C 1.512(4)
C5C C6C 1.386(4)
C7C H7C1 0.9600
C7C H7C2 0.9600
C7C H7C3 0.9600
C8C C6D 1.516(4)
C8C H8C1 0.9700
C8C H8C2 0.9700
C9C H9C1 0.9600
C9C H9C2 0.9600
C9C H9C3 0.9600
C1D C6D 1.386(4)
C1D C2D 1.388(4)
C1D H1D 0.9300
C2D C3D 1.382(4)
C2D C8D 1.523(4)
C3D C4D 1.395(4)
C4D C5D 1.376(4)
C4D C7D 1.495(4)
C5D C6D 1.397(4)
C7D H7D1 0.9600
C7D H7D2 0.9600
C7D H7D3 0.9600
C8D H8D1 0.9700
C8D H8D2 0.9700
C9D H9D1 0.9600
C9D H9D2 0.9600
C9D H9D3 0.9600
C1E C6E 1.392(4)
C1E C2E 1.394(4)
C1E H1E 0.9300
C2E C3E 1.385(4)
C2E C8E 1.519(4)
C3E C4E 1.390(4)
C4E C5E 1.391(4)
C4E C7E 1.516(4)
C5E C6E 1.395(4)
C6E C8H 1.515(4)
C7E H7E1 0.9600
C7E H7E2 0.9600
C7E H7E3 0.9600
C8E C6F 1.519(4)
C8E H8E1 0.9700
C8E H8E2 0.9700
C9E H9E1 0.9600
C9E H9E2 0.9600
C9E H9E3 0.9600
C1F C6F 1.389(4)
C1F C2F 1.388(4)
C1F H1F 0.9300
C2F C3F 1.393(4)
C2F C8F 1.512(4)
C3F C4F 1.385(4)
C4F C5F 1.389(4)
C4F C7F 1.504(4)
C5F C6F 1.395(4)
C7F H7F1 0.9600
C7F H7F2 0.9600
C7F H7F3 0.9600
C8F C6G 1.515(4)
C8F H8F1 0.9700
C8F H8F2 0.9700
C9F H9F1 0.9600
C9F H9F2 0.9600
C9F H9F3 0.9600
C1G C2G 1.386(4)
C1G C6G 1.394(4)
C1G H1G 0.9300
C2G C3G 1.391(4)
C2G C8G 1.519(4)
C3G C4G 1.389(4)
C4G C5G 1.396(4)
C4G C7G 1.522(4)
C5G C6G 1.382(4)
C7G H7G1 0.9600
C7G H7G2 0.9600
C7G H7G3 0.9600
C8G C6H 1.508(4)
C8G H8G1 0.9700
C8G H8G2 0.9700
C9G H9G1 0.9600
C9G H9G2 0.9600
C9G H9G3 0.9600
C1H C2H 1.386(4)
C1H C6H 1.402(4)
C1H H1H 0.9300
C2H C3H 1.394(4)
C2H C8H 1.503(4)
C3H C4H 1.389(4)
C4H C5H 1.394(4)
C4H C7H 1.499(4)
C5H C6H 1.401(4)
C7H H7H1 0.9600
C7H H7H2 0.9600
C7H H7H3 0.9600
C8H H8H1 0.9700
C8H H8H2 0.9700
C9H H9H1 0.9600
C9H H9H2 0.9600
C9H H9H3 0.9600
O1S C2S 1.407(4)
C1S F2S 1.317(4)
C1S F3S 1.344(5)
C1S F1S 1.348(5)
C1S C2S 1.470(5)
C2S H2S1 0.9700
C2S H2S2 0.9700
O2S C4S 1.424(7)
C3S F6S' 1.283(10)
C3S F5S' 1.250(12)
C3S F6S 1.340(9)
C3S F4S 1.358(8)
C3S F4S' 1.356(9)
C3S C4S 1.399(8)
C3S F5S 1.465(10)
C4S H4S1 0.9700
C4S H4S2 0.9700
F4S F4S' 0.914(9)
F4S F5S' 1.345(10)
F5S F5S' 0.980(14)
F5S F6S' 1.360(11)
F6S F6S' 0.884(10)
F6S F4S' 1.781(10)
